data_7224067
loop_
_publ_author_name
'Singh, Divya Pratap'
'Allam, Bharat Kumar'
'Singh, Rahul'
'Singh, Krishna Nand'
'Singh, Vinod Prasad'

_publ_section_title
;
 A binuclear Cu(I) complex as novel catalyst towards direct synthesis of
 N--2--aryl--substituted--1,2,3--triazoles from chalcones
;
_journal_name_full 'RSC Adv.'
_journal_paper_doi 10.1039/C5RA27907K
_journal_year 2016
_chemical_formula_moiety 'C20 H16 N6 O2'
_chemical_formula_sum 'C20 H16 N6 O2'
_chemical_formula_weight 372.39
_space_group_IT_number 60
_symmetry_cell_setting orthorhombic
_symmetry_Int_Tables_number 60
_symmetry_space_group_name_Hall '-P 2n 2ab'
_symmetry_space_group_name_H-M 'P b c n'
_atom_sites_solution_hydrogens geom
_atom_sites_solution_primary direct
_atom_sites_solution_secondary difmap
_audit_creation_method SHELXL-97
_audit_update_record
;
2014-01-31 deposited with the CCDC.
2016-01-27 downloaded from the CCDC.
;
_cell_angle_alpha 90.00
_cell_angle_beta 90.00
_cell_angle_gamma 90.00
_cell_formula_units_Z 4
_cell_length_a 18.537(2)
_cell_length_b 10.3318(16)
_cell_length_c 9.9527(10)
_cell_measurement_temperature 293(2)
_cell_measurement_theta_max 29.0641
_cell_measurement_theta_min 2.9466
_cell_volume 1906.1(4)
_computing_structure_refinement 'SHELXL-97 (Sheldrick, 1997)'
_diffrn_ambient_temperature 293(2)
_diffrn_measured_fraction_theta_full 0.998
_diffrn_measured_fraction_theta_max 0.864
_diffrn_radiation_monochromator graphite
_diffrn_radiation_type MoK\a
_diffrn_radiation_wavelength 0.71073
_diffrn_reflns_av_R_equivalents 0.0490
_diffrn_reflns_av_sigmaI/netI 0.0914
_diffrn_reflns_limit_h_max 24
_diffrn_reflns_limit_h_min -16
_diffrn_reflns_limit_k_max 13
_diffrn_reflns_limit_k_min -12
_diffrn_reflns_limit_l_max 11
_diffrn_reflns_limit_l_min -13
_diffrn_reflns_number 5521
_diffrn_reflns_theta_full 25.00
_diffrn_reflns_theta_max 29.13
_diffrn_reflns_theta_min 3.59
_diffrn_source 'fine-focus sealed tube'
_exptl_absorpt_coefficient_mu 0.089
_exptl_absorpt_correction_T_max 1.00000
_exptl_absorpt_correction_T_min 0.80935
_exptl_absorpt_correction_type multi-scan
_exptl_absorpt_process_details '(North et al., 1968)'
_exptl_crystal_density_diffrn 1.298
_exptl_crystal_density_method 'not measured'
_exptl_crystal_F_000 776
_exptl_crystal_size_max 0.20
_exptl_crystal_size_mid 0.18
_exptl_crystal_size_min 0.16
_refine_diff_density_max 0.155
_refine_diff_density_min -0.199
_refine_diff_density_rms 0.042
_refine_ls_extinction_method none
_refine_ls_goodness_of_fit_ref 1.053
_refine_ls_hydrogen_treatment mixed
_refine_ls_matrix_type full
_refine_ls_number_parameters 127
_refine_ls_number_reflns 2571
_refine_ls_number_restraints 0
_refine_ls_restrained_S_all 1.053
_refine_ls_R_factor_all 0.1502
_refine_ls_R_factor_gt 0.0684
_refine_ls_shift/su_max 0.000
_refine_ls_shift/su_mean 0.000
_refine_ls_structure_factor_coef Fsqd
_refine_ls_weighting_details 'calc w=1/[\s^2^(Fo^2^)+(0.0286P)^2^+0.0000P] where P=(Fo^2^+2Fc^2^)/3'
_refine_ls_weighting_scheme calc
_refine_ls_wR_factor_gt 0.0972
_refine_ls_wR_factor_ref 0.1236
_reflns_number_gt 1125
_reflns_number_total 2571
_reflns_threshold_expression >2sigma(I)
_cod_data_source_file c5ra27907k2.cif
_cod_data_source_block d-29
_cod_database_code 7224067

loop_
_symmetry_equiv_pos_as_xyz
'x, y, z'
'-x+1/2, -y+1/2, z+1/2'
'x+1/2, -y+1/2, -z'
'-x, y, -z+1/2'
'-x, -y, -z'
'x-1/2, y-1/2, -z-1/2'
'-x-1/2, y-1/2, z'
'x, -y, z-1/2'

loop_
_atom_site_label
_atom_site_type_symbol
_atom_site_fract_x
_atom_site_fract_y
_atom_site_fract_z
_atom_site_U_iso_or_equiv
_atom_site_adp_type
_atom_site_occupancy
_atom_site_symmetry_multiplicity
_atom_site_calc_flag
_atom_site_refinement_flags
O1 O 0.55742(8) 0.97167(16) 0.13738(12) 0.0391(5) Uani 1 1 d .
N3 N 0.57945(10) 0.95526(19) -0.08617(17) 0.0339(5) Uani 1 1 d .
H3A H 0.5614 0.9584 -0.1657 0.041 Uiso 1 1 calc R
N2 N 0.65185(10) 0.9244(2) -0.06893(17) 0.0384(5) Uani 1 1 d .
C10 C 0.53821(11) 0.9797(2) 0.0188(2) 0.0283(5) Uani 1 1 d .
N1 N 0.85359(13) 0.7358(2) -0.2521(2) 0.0596(7) Uani 1 1 d .
H1A H 0.8810 0.6887 -0.3017 0.071 Uiso 1 1 calc R
C9 C 0.68144(14) 0.8756(3) -0.1741(2) 0.0469(7) Uani 1 1 d .
H9 H 0.6533 0.8633 -0.2504 0.056 Uiso 1 1 calc R
C2 C 0.75565(15) 0.8397(3) -0.1785(2) 0.0449(7) Uani 1 1 d .
C3 C 0.81371(14) 0.8649(3) -0.0872(3) 0.0436(7) Uani 1 1 d .
C8 C 0.87450(15) 0.7970(3) -0.1356(3) 0.0492(7) Uani 1 1 d .
C1 C 0.78359(16) 0.7613(3) -0.2765(3) 0.0600(9) Uani 1 1 d .
H1 H 0.7578 0.7299 -0.3497 0.072 Uiso 1 1 calc R
C4 C 0.82219(16) 0.9396(3) 0.0279(3) 0.0652(9) Uani 1 1 d .
H4 H 0.7839 0.9885 0.0607 0.078 Uiso 1 1 calc R
C7 C 0.94090(16) 0.8006(3) -0.0706(3) 0.0675(9) Uani 1 1 d .
H7 H 0.9804 0.7558 -0.1044 0.081 Uiso 1 1 calc R
C6 C 0.94623(18) 0.8715(4) 0.0437(4) 0.0839(11) Uani 1 1 d .
H6 H 0.9899 0.8738 0.0896 0.101 Uiso 1 1 calc R
C5 C 0.88795(19) 0.9404(4) 0.0933(3) 0.0883(11) Uani 1 1 d .
H5 H 0.8932 0.9881 0.1719 0.106 Uiso 1 1 calc R

loop_
_atom_site_aniso_label
_atom_site_aniso_U_11
_atom_site_aniso_U_22
_atom_site_aniso_U_33
_atom_site_aniso_U_23
_atom_site_aniso_U_13
_atom_site_aniso_U_12
O1 0.0305(10) 0.0654(12) 0.0214(8) 0.0023(8) -0.0039(7) 0.0141(9)
N3 0.0236(11) 0.0560(14) 0.0220(9) 0.0019(9) -0.0007(9) 0.0124(11)
N2 0.0233(12) 0.0581(14) 0.0337(10) 0.0005(10) 0.0027(9) 0.0121(11)
C10 0.0252(14) 0.0340(13) 0.0256(11) 0.0023(10) -0.0021(11) 0.0067(12)
N1 0.0518(18) 0.0670(17) 0.0599(14) -0.0050(13) 0.0230(13) 0.0231(14)
C9 0.0396(17) 0.0642(19) 0.0369(13) -0.0019(14) 0.0026(13) 0.0118(15)
C2 0.0380(17) 0.0551(18) 0.0414(14) -0.0052(13) 0.0122(13) 0.0144(14)
C3 0.0317(16) 0.0469(17) 0.0522(15) -0.0026(14) 0.0154(14) 0.0064(14)
C8 0.0404(18) 0.0444(18) 0.0629(17) 0.0069(14) 0.0157(15) 0.0067(15)
C1 0.046(2) 0.082(2) 0.0510(16) -0.0087(16) 0.0055(15) 0.0132(18)
C4 0.049(2) 0.066(2) 0.081(2) -0.0224(18) 0.0032(18) 0.0061(18)
C7 0.0349(19) 0.063(2) 0.105(3) 0.014(2) 0.0092(19) 0.0098(17)
C6 0.045(2) 0.085(3) 0.121(3) -0.013(2) -0.014(2) -0.002(2)
C5 0.059(2) 0.097(3) 0.109(3) -0.037(2) -0.014(2) 0.000(2)

loop_
_atom_type_symbol
_atom_type_description
_atom_type_scat_dispersion_real
_atom_type_scat_dispersion_imag
_atom_type_scat_source
C C 0.0033 0.0016 'International Tables Vol C Tables 4.2.6.8 and 6.1.1.4'
H H 0.0000 0.0000 'International Tables Vol C Tables 4.2.6.8 and 6.1.1.4'
N N 0.0061 0.0033 'International Tables Vol C Tables 4.2.6.8 and 6.1.1.4'
O O 0.0106 0.0060 'International Tables Vol C Tables 4.2.6.8 and 6.1.1.4'

loop_
_geom_angle_atom_site_label_1
_geom_angle_atom_site_label_2
_geom_angle_atom_site_label_3
_geom_angle
_geom_angle_site_symmetry_3
C10 N3 N2 120.38(17) .
C10 N3 H3A 119.8 .
N2 N3 H3A 119.8 .
C9 N2 N3 113.67(19) .
O1 C10 N3 125.21(19) .
O1 C10 C10 121.4(2) 5_675
N3 C10 C10 113.4(2) 5_675
C1 N1 C8 109.5(2) .
C1 N1 H1A 125.3 .
C8 N1 H1A 125.3 .
N2 C9 C2 122.6(2) .
N2 C9 H9 118.7 .
C2 C9 H9 118.7 .
C1 C2 C9 122.8(3) .
C1 C2 C3 106.0(2) .
C9 C2 C3 131.2(2) .
C4 C3 C8 117.8(3) .
C4 C3 C2 135.1(2) .
C8 C3 C2 107.0(2) .
N1 C8 C7 130.8(3) .
N1 C8 C3 106.9(3) .
C7 C8 C3 122.3(3) .
N1 C1 C2 110.6(3) .
N1 C1 H1 124.7 .
C2 C1 H1 124.7 .
C5 C4 C3 119.4(3) .
C5 C4 H4 120.3 .
C3 C4 H4 120.3 .
C6 C7 C8 118.0(3) .
C6 C7 H7 121.0 .
C8 C7 H7 121.0 .
C7 C6 C5 121.3(3) .
C7 C6 H6 119.3 .
C5 C6 H6 119.3 .
C4 C5 C6 121.2(3) .
C4 C5 H5 119.4 .
C6 C5 H5 119.4 .

loop_
_geom_bond_atom_site_label_1
_geom_bond_atom_site_label_2
_geom_bond_distance
_geom_bond_site_symmetry_2
O1 C10 1.236(2) .
N3 C10 1.319(2) .
N3 N2 1.390(2) .
N3 H3A 0.8600 .
N2 C9 1.285(3) .
C10 C10 1.524(4) 5_675
N1 C1 1.346(3) .
N1 C8 1.376(3) .
N1 H1A 0.8600 .
C9 C2 1.425(3) .
C9 H9 0.9300 .
C2 C1 1.369(3) .
C2 C3 1.433(3) .
C3 C4 1.390(3) .
C3 C8 1.412(3) .
C8 C7 1.391(4) .
C1 H1 0.9300 .
C4 C5 1.382(4) .
C4 H4 0.9300 .
C7 C6 1.356(4) .
C7 H7 0.9300 .
C6 C5 1.385(4) .
C6 H6 0.9300 .
C5 H5 0.9300 .

loop_
_geom_torsion_atom_site_label_1
_geom_torsion_atom_site_label_2
_geom_torsion_atom_site_label_3
_geom_torsion_atom_site_label_4
_geom_torsion
_geom_torsion_site_symmetry_4
C10 N3 N2 C9 165.5(2) .
N2 N3 C10 O1 -3.8(4) .
N2 N3 C10 C10 176.2(2) 5_675
N3 N2 C9 C2 178.8(2) .
N2 C9 C2 C1 164.3(3) .
N2 C9 C2 C3 -11.0(5) .
C1 C2 C3 C4 177.1(3) .
C9 C2 C3 C4 -7.0(5) .
C1 C2 C3 C8 -0.9(3) .
C9 C2 C3 C8 175.1(3) .
C1 N1 C8 C7 -179.4(3) .
C1 N1 C8 C3 -0.7(3) .
C4 C3 C8 N1 -177.4(2) .
C2 C3 C8 N1 1.0(3) .
C4 C3 C8 C7 1.4(4) .
C2 C3 C8 C7 179.8(3) .
C8 N1 C1 C2 0.2(3) .
C9 C2 C1 N1 -176.0(2) .
C3 C2 C1 N1 0.4(3) .
C8 C3 C4 C5 -2.7(4) .
C2 C3 C4 C5 179.5(3) .
N1 C8 C7 C6 179.0(3) .
C3 C8 C7 C6 0.5(4) .
C8 C7 C6 C5 -1.2(5) .
C3 C4 C5 C6 2.1(5) .
C7 C6 C5 C4 -0.1(6) .
